data_7129336
loop_
_publ_author_name
'Sun, Yue'
'Zhou, Yan'
'Bai, Wei'
'Yang, Li'
'Wang, Yilun'

_publ_section_title
;
 Metalla-phenalene complexes: synthesis, structure and aromaticity
;
_journal_name_full 'Chemical Communications'
_journal_paper_doi 10.1039/D1CC05855J
_journal_year 2021
_chemical_formula_moiety 'C39 H34 Cl3 O P2 Re, 2(C H2 Cl2)'
_chemical_formula_sum 'C41 H38 Cl7 O P2 Re'
_chemical_formula_weight 1043.00
_space_group_crystal_system monoclinic
_space_group_IT_number 14
_space_group_name_Hall '-P 2ybc'
_space_group_name_H-M_alt 'P 1 21/c 1'
_atom_sites_solution_hydrogens geom
_atom_sites_solution_primary direct
_audit_creation_date 2021-01-10
_audit_creation_method
;
Olex2 1.2
(compiled 2018.05.29 svn.r3508 for OlexSys, GUI svn.r5506)
;
_audit_update_record
;
2021-04-30 deposited with the CCDC.	2021-11-26 downloaded from the CCDC.
;
_cell_angle_alpha 90
_cell_angle_beta 94.488(4)
_cell_angle_gamma 90
_cell_formula_units_Z 4
_cell_length_a 10.7012(11)
_cell_length_b 10.5762(10)
_cell_length_c 36.545(4)
_cell_measurement_reflns_used 9916
_cell_measurement_temperature 120(2)
_cell_measurement_theta_max 26.79
_cell_measurement_theta_min 2.23
_cell_volume 4123.4(7)
_computing_molecular_graphics 'Olex2 (Dolomanov et al., 2009)'
_computing_publication_material 'Olex2 (Dolomanov et al., 2009)'
_computing_structure_refinement 'ShelXL (Sheldrick, 2015)'
_computing_structure_solution 'ShelXS (Sheldrick, 2008)'
_diffrn_ambient_temperature 120.0
_diffrn_measured_fraction_theta_full 0.998
_diffrn_measured_fraction_theta_max 0.998
_diffrn_measurement_device_type 'CCD area detector'
_diffrn_measurement_method 'phi and omega scans'
_diffrn_radiation_monochromator graphite
_diffrn_radiation_type MoK\a
_diffrn_radiation_wavelength 0.71073
_diffrn_reflns_av_R_equivalents 0.0981
_diffrn_reflns_av_unetI/netI 0.0618
_diffrn_reflns_Laue_measured_fraction_full 0.998
_diffrn_reflns_Laue_measured_fraction_max 0.998
_diffrn_reflns_limit_h_max 13
_diffrn_reflns_limit_h_min -13
_diffrn_reflns_limit_k_max 13
_diffrn_reflns_limit_k_min -13
_diffrn_reflns_limit_l_max 46
_diffrn_reflns_limit_l_min -46
_diffrn_reflns_number 69348
_diffrn_reflns_point_group_measured_fraction_full 0.998
_diffrn_reflns_point_group_measured_fraction_max 0.998
_diffrn_reflns_theta_full 26.000
_diffrn_reflns_theta_max 27.000
_diffrn_reflns_theta_min 2.236
_exptl_absorpt_coefficient_mu 3.511
_exptl_absorpt_correction_type none
_exptl_crystal_colour orange
_exptl_crystal_colour_primary red
_exptl_crystal_density_diffrn 1.680
_exptl_crystal_description rod
_exptl_crystal_F_000 2064
_exptl_crystal_size_max 0.25
_exptl_crystal_size_mid 0.1
_exptl_crystal_size_min 0.1
_refine_diff_density_max 0.956
_refine_diff_density_min -0.819
_refine_diff_density_rms 0.145
_refine_ls_extinction_method none
_refine_ls_goodness_of_fit_ref 1.041
_refine_ls_hydrogen_treatment constr
_refine_ls_matrix_type full
_refine_ls_number_parameters 471
_refine_ls_number_reflns 9000
_refine_ls_number_restraints 0
_refine_ls_restrained_S_all 1.041
_refine_ls_R_factor_all 0.0658
_refine_ls_R_factor_gt 0.0359
_refine_ls_shift/su_max 0.001
_refine_ls_shift/su_mean 0.000
_refine_ls_structure_factor_coef Fsqd
_refine_ls_weighting_details
;
 w=1/[\s^2^(Fo^2^)+(0.0242P)^2^+1.2248P]
 where P=(Fo^2^+2Fc^2^)/3
;
_refine_ls_weighting_scheme calc
_refine_ls_wR_factor_gt 0.0640
_refine_ls_wR_factor_ref 0.0699
_reflns_Friedel_coverage 0.000
_reflns_number_gt 6668
_reflns_number_total 9000
_reflns_threshold_expression 'I > 2\s(I)'
_cod_data_source_file d1cc05855j2.cif
_cod_data_source_block baiwei14
_cod_database_code 7129336
_shelxl_version_number 2013-2
_shelx_space_group_comment
;
The symmetry employed for this shelxl refinement is uniquely defined
by the following loop, which should always be used as a source of
symmetry information in preference to the above space-group names.
They are only intended as comments.
;
_shelx_estimated_absorpt_t_max 0.720
_shelx_estimated_absorpt_t_min 0.474
_olex2_refinement_description
;
1. Fixed Uiso
 At 1.2 times of:
  All C(H) groups, All C(H,H) groups
 At 1.5 times of:
  All C(H,H,H) groups
2.a Ternary CH refined with riding coordinates:
 C1(H1), C6(H6)
2.b Secondary CH2 refined with riding coordinates:
 C1S(H1SA,H1SB), C2S(H2SA,H2SB)
2.c Aromatic/amide H refined with riding coordinates:
 C7(H7), C8(H8), C9(H9), C11(H11), C12(H12), C13(H13), C16(H16), C17(H17),
 C18(H18), C19(H19), C20(H20), C22(H22), C23(H23), C24(H24), C25(H25), C26(H26),
  C28(H28), C29(H29), C30(H30), C31(H31), C32(H32), C35(H35), C36(H36),
 C37(H37), C38(H38), C39(H39)
2.d Idealised Me refined as rotating group:
 C14(H14A,H14B,H14C), C33(H33A,H33B,H33C)
;
_olex2_submission_special_instructions 'No special instructions were received'

loop_
_space_group_symop_operation_xyz
'x, y, z'
'-x, y+1/2, -z+1/2'
'-x, -y, -z'
'x, -y-1/2, z-1/2'

loop_
_atom_site_label
_atom_site_type_symbol
_atom_site_fract_x
_atom_site_fract_y
_atom_site_fract_z
_atom_site_U_iso_or_equiv
_atom_site_adp_type
_atom_site_occupancy
_atom_site_site_symmetry_order
_atom_site_calc_flag
_atom_site_refinement_flags_posn
_atom_site_refinement_flags_adp
_atom_site_refinement_flags_occupancy
_atom_site_disorder_assembly
_atom_site_disorder_group
Re1 Re 0.50570(2) 0.37227(2) 0.13819(2) 0.01459(5) Uani 1 1 d . . . . .
Cl1 Cl 0.48512(10) 0.47446(9) 0.19706(3) 0.0231(2) Uani 1 1 d . . . . .
Cl2 Cl 0.68447(11) 0.51077(9) 0.13581(3) 0.0244(3) Uani 1 1 d . . . . .
Cl3 Cl 0.36340(11) 0.54423(9) 0.11576(3) 0.0260(3) Uani 1 1 d . . . . .
P1 P 0.62351(11) 0.18757(10) 0.21370(3) 0.0162(2) Uani 1 1 d . . . . .
P2 P 0.54549(10) 0.36819(10) 0.07228(3) 0.0170(2) Uani 1 1 d . . . . .
O1 O 0.3442(3) 0.2914(2) 0.15398(7) 0.0192(6) Uani 1 1 d . . . . .
C1 C 0.6462(4) 0.2577(4) 0.17021(11) 0.0157(9) Uani 1 1 d . . . . .
H1 H 0.7349 0.2821 0.1669 0.019 Uiso 1 1 calc R . . . .
C2 C 0.5801(4) 0.2079(4) 0.13805(11) 0.0144(9) Uani 1 1 d . . . . .
C3 C 0.5636(4) 0.0829(4) 0.12287(11) 0.0163(9) Uani 1 1 d . . . . .
C4 C 0.4424(4) 0.0442(4) 0.10873(11) 0.0172(9) Uani 1 1 d . . . . .
C5 C 0.3373(4) 0.1278(4) 0.10628(10) 0.0172(9) Uani 1 1 d . . . . .
C6 C 0.3417(4) 0.2641(4) 0.11826(11) 0.0172(9) Uani 1 1 d . . . . .
H6 H 0.2794 0.3171 0.1033 0.021 Uiso 1 1 calc R . . . .
C7 C 0.2240(4) 0.0859(4) 0.09169(12) 0.0259(11) Uani 1 1 d . . . . .
H7 H 0.1557 0.1434 0.0889 0.031 Uiso 1 1 calc R . . . .
C8 C 0.2057(5) -0.0415(4) 0.08056(12) 0.0319(12) Uani 1 1 d . . . . .
H8 H 0.1253 -0.0694 0.0710 0.038 Uiso 1 1 calc R . . . .
C9 C 0.3031(5) -0.1230(4) 0.08359(12) 0.0334(12) Uani 1 1 d . . . . .
H9 H 0.2902 -0.2089 0.0766 0.040 Uiso 1 1 calc R . . . .
C10 C 0.4229(5) -0.0827(4) 0.09685(12) 0.0256(11) Uani 1 1 d . . . . .
C11 C 0.5273(5) -0.1661(4) 0.09870(13) 0.0371(13) Uani 1 1 d . . . . .
H11 H 0.5156 -0.2516 0.0913 0.045 Uiso 1 1 calc R . . . .
C12 C 0.6443(5) -0.1255(4) 0.11099(12) 0.0331(12) Uani 1 1 d . . . . .
H12 H 0.7135 -0.1819 0.1110 0.040 Uiso 1 1 calc R . . . .
C13 C 0.6630(4) -0.0017(4) 0.12358(11) 0.0233(10) Uani 1 1 d . . . . .
H13 H 0.7444 0.0249 0.1327 0.028 Uiso 1 1 calc R . . . .
C14 C 0.4622(4) 0.1688(4) 0.22153(11) 0.0187(9) Uani 1 1 d . . . . .
H14A H 0.4549 0.1159 0.2433 0.028 Uiso 1 1 calc GR . . . .
H14B H 0.4180 0.1283 0.2001 0.028 Uiso 1 1 calc GR . . . .
H14C H 0.4250 0.2519 0.2255 0.028 Uiso 1 1 calc GR . . . .
C15 C 0.6902(4) 0.0306(4) 0.21355(11) 0.0183(9) Uani 1 1 d . . . . .
C16 C 0.6118(4) -0.0739(4) 0.20782(11) 0.0221(10) Uani 1 1 d . . . . .
H16 H 0.5236 -0.0644 0.2081 0.027 Uiso 1 1 calc R . . . .
C17 C 0.6632(5) -0.1927(4) 0.20163(12) 0.0269(11) Uani 1 1 d . . . . .
H17 H 0.6100 -0.2638 0.1972 0.032 Uiso 1 1 calc R . . . .
C18 C 0.7898(5) -0.2062(4) 0.20197(13) 0.0343(12) Uani 1 1 d . . . . .
H18 H 0.8244 -0.2872 0.1977 0.041 Uiso 1 1 calc R . . . .
C19 C 0.8682(5) -0.1044(4) 0.20834(14) 0.0356(12) Uani 1 1 d . . . . .
H19 H 0.9564 -0.1158 0.2089 0.043 Uiso 1 1 calc R . . . .
C20 C 0.8194(4) 0.0151(4) 0.21392(12) 0.0281(11) Uani 1 1 d . . . . .
H20 H 0.8737 0.0856 0.2180 0.034 Uiso 1 1 calc R . . . .
C21 C 0.7012(4) 0.2809(4) 0.24976(11) 0.0172(9) Uani 1 1 d . . . . .
C22 C 0.6989(4) 0.2399(4) 0.28591(12) 0.0243(10) Uani 1 1 d . . . . .
H22 H 0.6658 0.1588 0.2908 0.029 Uiso 1 1 calc R . . . .
C23 C 0.7442(4) 0.3158(4) 0.31458(12) 0.0270(11) Uani 1 1 d . . . . .
H23 H 0.7414 0.2875 0.3392 0.032 Uiso 1 1 calc R . . . .
C24 C 0.7935(4) 0.4329(4) 0.30749(12) 0.0259(11) Uani 1 1 d . . . . .
H24 H 0.8236 0.4857 0.3273 0.031 Uiso 1 1 calc R . . . .
C25 C 0.7993(4) 0.4741(4) 0.27170(12) 0.0247(10) Uani 1 1 d . . . . .
H25 H 0.8353 0.5540 0.2671 0.030 Uiso 1 1 calc R . . . .
C26 C 0.7530(4) 0.3993(4) 0.24262(12) 0.0202(10) Uani 1 1 d . . . . .
H26 H 0.7562 0.4279 0.2181 0.024 Uiso 1 1 calc R . . . .
C27 C 0.6944(4) 0.2964(4) 0.06050(11) 0.0208(10) Uani 1 1 d . . . . .
C28 C 0.7870(4) 0.2617(5) 0.08674(12) 0.0290(11) Uani 1 1 d . . . . .
H28 H 0.7756 0.2750 0.1120 0.035 Uiso 1 1 calc R . . . .
C29 C 0.8968(5) 0.2075(6) 0.07663(14) 0.0483(16) Uani 1 1 d . . . . .
H29 H 0.9604 0.1833 0.0949 0.058 Uiso 1 1 calc R . . . .
C30 C 0.9142(5) 0.1885(6) 0.03976(15) 0.0508(16) Uani 1 1 d . . . . .
H30 H 0.9890 0.1500 0.0328 0.061 Uiso 1 1 calc R . . . .
C31 C 0.8231(5) 0.2253(5) 0.01335(14) 0.0395(13) Uani 1 1 d . . . . .
H31 H 0.8352 0.2133 -0.0119 0.047 Uiso 1 1 calc R . . . .
C32 C 0.7147(4) 0.2794(5) 0.02348(12) 0.0296(11) Uani 1 1 d . . . . .
H32 H 0.6524 0.3058 0.0051 0.036 Uiso 1 1 calc R . . . .
C33 C 0.5567(4) 0.5234(4) 0.05135(11) 0.0249(11) Uani 1 1 d . . . . .
H33A H 0.4760 0.5670 0.0516 0.037 Uiso 1 1 calc GR . . . .
H33B H 0.5784 0.5138 0.0259 0.037 Uiso 1 1 calc GR . . . .
H33C H 0.6217 0.5730 0.0652 0.037 Uiso 1 1 calc GR . . . .
C34 C 0.4301(4) 0.2900(4) 0.04128(11) 0.0187(9) Uani 1 1 d . . . . .
C35 C 0.4442(4) 0.1659(4) 0.02894(12) 0.0261(11) Uani 1 1 d . . . . .
H35 H 0.5173 0.1194 0.0369 0.031 Uiso 1 1 calc R . . . .
C36 C 0.3532(5) 0.1102(5) 0.00536(12) 0.0337(12) Uani 1 1 d . . . . .
H36 H 0.3647 0.0260 -0.0028 0.040 Uiso 1 1 calc R . . . .
C37 C 0.2467(5) 0.1748(5) -0.00643(13) 0.0393(13) Uani 1 1 d . . . . .
H37 H 0.1855 0.1361 -0.0230 0.047 Uiso 1 1 calc R . . . .
C38 C 0.2284(5) 0.2965(5) 0.00592(13) 0.0353(12) Uani 1 1 d . . . . .
H38 H 0.1538 0.3408 -0.0019 0.042 Uiso 1 1 calc R . . . .
C39 C 0.3191(4) 0.3541(4) 0.02971(12) 0.0254(10) Uani 1 1 d . . . . .
H39 H 0.3057 0.4375 0.0382 0.030 Uiso 1 1 calc R . . . .
Cl1S Cl 0.03325(19) -0.4681(2) 0.05205(5) 0.1081(8) Uani 1 1 d . . . . .
Cl2S Cl -0.02912(17) -0.27719(15) 0.10427(6) 0.0829(6) Uani 1 1 d . . . . .
C1S C 0.0133(6) -0.4347(5) 0.09780(16) 0.0583(17) Uani 1 1 d . . . . .
H1SA H 0.0924 -0.4527 0.1128 0.070 Uiso 1 1 calc R . . . .
H1SB H -0.0525 -0.4907 0.1064 0.070 Uiso 1 1 calc R . . . .
Cl3S Cl 0.95672(14) -0.23439(13) 0.32348(4) 0.0521(4) Uani 1 1 d . . . . .
Cl4S Cl 0.96815(13) 0.03370(12) 0.30620(4) 0.0445(3) Uani 1 1 d . . . . .
C2S C 0.8717(4) -0.0991(4) 0.30836(14) 0.0379(13) Uani 1 1 d . . . . .
H2SA H 0.8295 -0.1156 0.2837 0.045 Uiso 1 1 calc R . . . .
H2SB H 0.8060 -0.0817 0.3253 0.045 Uiso 1 1 calc R . . . .

loop_
_atom_site_aniso_label
_atom_site_aniso_U_11
_atom_site_aniso_U_22
_atom_site_aniso_U_33
_atom_site_aniso_U_23
_atom_site_aniso_U_13
_atom_site_aniso_U_12
Re1 0.01823(9) 0.01241(8) 0.01310(8) -0.00102(8) 0.00100(6) 0.00045(8)
Cl1 0.0324(7) 0.0200(5) 0.0169(6) -0.0056(4) 0.0022(5) 0.0034(5)
Cl2 0.0310(7) 0.0211(5) 0.0206(6) 0.0002(4) -0.0008(5) -0.0105(5)
Cl3 0.0349(7) 0.0178(5) 0.0248(6) 0.0014(5) -0.0007(5) 0.0088(5)
P1 0.0187(6) 0.0161(5) 0.0137(6) 0.0005(4) 0.0008(5) -0.0013(5)
P2 0.0207(6) 0.0164(5) 0.0138(5) 0.0019(5) 0.0002(4) -0.0011(5)
O1 0.0149(16) 0.0225(15) 0.0206(16) -0.0029(13) 0.0033(13) 0.0004(13)
C1 0.009(2) 0.022(2) 0.016(2) 0.0023(17) -0.0010(17) 0.0012(18)
C2 0.005(2) 0.023(2) 0.015(2) 0.0035(18) 0.0011(17) -0.0017(17)
C3 0.020(2) 0.0160(19) 0.013(2) -0.0003(16) 0.0034(18) 0.0030(18)
C4 0.023(2) 0.015(2) 0.014(2) 0.0008(17) 0.0020(19) -0.0024(18)
C5 0.020(2) 0.019(2) 0.012(2) 0.0027(19) -0.0002(17) 0.001(2)
C6 0.011(2) 0.024(2) 0.017(2) 0.0033(18) 0.0028(18) -0.0004(18)
C7 0.020(3) 0.034(3) 0.023(3) -0.003(2) 0.002(2) -0.005(2)
C8 0.029(3) 0.036(3) 0.029(3) -0.002(2) -0.008(2) -0.020(2)
C9 0.049(3) 0.019(2) 0.031(3) -0.003(2) -0.005(2) -0.008(3)
C10 0.036(3) 0.020(2) 0.021(2) -0.0001(19) -0.002(2) -0.002(2)
C11 0.059(4) 0.017(2) 0.035(3) -0.007(2) -0.004(3) 0.006(2)
C12 0.049(3) 0.022(2) 0.027(3) -0.005(2) -0.005(2) 0.015(3)
C13 0.027(3) 0.023(2) 0.019(2) -0.0028(19) -0.002(2) 0.004(2)
C14 0.018(2) 0.018(2) 0.020(2) 0.0005(17) 0.0024(19) -0.0021(18)
C15 0.019(2) 0.018(2) 0.017(2) 0.0033(18) 0.0031(19) 0.0033(19)
C16 0.021(3) 0.023(2) 0.022(2) 0.0008(19) 0.000(2) -0.003(2)
C17 0.036(3) 0.018(2) 0.027(3) 0.001(2) 0.006(2) -0.003(2)
C18 0.047(3) 0.018(2) 0.038(3) 0.002(2) 0.003(3) 0.012(2)
C19 0.028(3) 0.031(3) 0.047(3) 0.000(2) 0.003(2) 0.010(2)
C20 0.032(3) 0.023(2) 0.029(3) 0.004(2) 0.001(2) -0.002(2)
C21 0.019(2) 0.016(2) 0.016(2) -0.0011(17) -0.0005(18) 0.0019(18)
C22 0.025(3) 0.023(2) 0.025(3) -0.001(2) 0.003(2) -0.002(2)
C23 0.026(3) 0.037(3) 0.017(2) -0.002(2) 0.000(2) -0.001(2)
C24 0.025(3) 0.029(2) 0.023(3) -0.010(2) -0.006(2) -0.001(2)
C25 0.027(3) 0.022(2) 0.024(3) -0.0032(19) -0.004(2) -0.005(2)
C26 0.020(2) 0.023(2) 0.017(2) 0.0007(18) -0.0013(19) -0.0037(19)
C27 0.019(2) 0.025(2) 0.018(2) -0.0013(19) 0.0037(19) -0.0084(19)
C28 0.016(2) 0.057(3) 0.014(2) -0.001(2) 0.004(2) 0.001(2)
C29 0.017(3) 0.101(5) 0.027(3) 0.007(3) 0.001(2) 0.011(3)
C30 0.028(3) 0.090(5) 0.036(3) -0.003(3) 0.014(3) 0.012(3)
C31 0.031(3) 0.066(4) 0.022(3) -0.008(3) 0.006(2) 0.000(3)
C32 0.023(3) 0.051(3) 0.014(2) -0.001(2) -0.001(2) -0.003(2)
C33 0.035(3) 0.022(2) 0.017(2) 0.0044(18) -0.002(2) -0.003(2)
C34 0.021(2) 0.023(2) 0.012(2) 0.0037(18) 0.0024(18) 0.0027(19)
C35 0.027(3) 0.032(2) 0.020(2) -0.0008(19) 0.003(2) -0.002(2)
C36 0.033(3) 0.042(3) 0.026(3) -0.017(2) 0.008(2) -0.009(3)
C37 0.027(3) 0.060(3) 0.030(3) -0.012(3) -0.004(2) -0.015(3)
C38 0.021(3) 0.059(3) 0.025(3) 0.006(3) -0.002(2) -0.002(3)
C39 0.026(3) 0.031(3) 0.020(2) 0.007(2) 0.003(2) 0.000(2)
Cl1S 0.0837(15) 0.190(2) 0.0496(12) 0.0042(13) -0.0008(10) 0.0674(16)
Cl2S 0.0667(13) 0.0503(10) 0.1336(18) 0.0175(11) 0.0195(12) -0.0060(9)
C1S 0.051(4) 0.061(4) 0.065(5) 0.009(3) 0.017(3) 0.003(3)
Cl3S 0.0465(9) 0.0419(8) 0.0681(11) 0.0070(7) 0.0055(8) 0.0038(7)
Cl4S 0.0399(8) 0.0417(7) 0.0530(9) 0.0025(7) 0.0116(7) -0.0112(6)
C2S 0.023(3) 0.046(3) 0.043(3) 0.015(2) -0.005(2) -0.010(2)

loop_
_atom_type_symbol
_atom_type_description
_atom_type_scat_dispersion_real
_atom_type_scat_dispersion_imag
_atom_type_scat_source
C C 0.0033 0.0016 'International Tables Vol C Tables 4.2.6.8 and 6.1.1.4'
H H 0.0000 0.0000 'International Tables Vol C Tables 4.2.6.8 and 6.1.1.4'
Cl Cl 0.1484 0.1585 'International Tables Vol C Tables 4.2.6.8 and 6.1.1.4'
O O 0.0106 0.0060 'International Tables Vol C Tables 4.2.6.8 and 6.1.1.4'
P P 0.1023 0.0942 'International Tables Vol C Tables 4.2.6.8 and 6.1.1.4'
Re Re -1.0185 7.2310 'International Tables Vol C Tables 4.2.6.8 and 6.1.1.4'

loop_
_geom_angle_atom_site_label_1
_geom_angle_atom_site_label_2
_geom_angle_atom_site_label_3
_geom_angle
_geom_angle_site_symmetry_1
_geom_angle_site_symmetry_3
_geom_angle_publ_flag
Cl1 Re1 Cl3 82.55(4) . . ?
Cl1 Re1 P2 154.32(3) . . ?
Cl2 Re1 Cl1 83.64(4) . . ?
Cl2 Re1 Cl3 90.63(4) . . ?
Cl2 Re1 P2 77.23(4) . . ?
Cl3 Re1 P2 80.72(4) . . ?
O1 Re1 Cl1 78.46(8) . . ?
O1 Re1 Cl2 161.75(8) . . ?
O1 Re1 Cl3 83.65(8) . . ?
O1 Re1 P2 118.60(8) . . ?
O1 Re1 C1 100.19(13) . . ?
O1 Re1 C6 36.71(12) . . ?
C1 Re1 Cl1 83.08(10) . . ?
C1 Re1 Cl2 80.94(11) . . ?
C1 Re1 Cl3 164.05(11) . . ?
C1 Re1 P2 110.22(10) . . ?
C2 Re1 Cl1 118.21(12) . . ?
C2 Re1 Cl2 102.72(11) . . ?
C2 Re1 Cl3 156.11(12) . . ?
C2 Re1 P2 83.02(12) . . ?
C2 Re1 O1 88.94(13) . . ?
C2 Re1 C1 39.83(15) . . ?
C2 Re1 C6 81.12(16) . . ?
C6 Re1 Cl1 113.81(10) . . ?
C6 Re1 Cl2 158.18(11) . . ?
C6 Re1 Cl3 79.39(11) . . ?
C6 Re1 P2 82.00(10) . . ?
C6 Re1 C1 112.92(15) . . ?
C1 P1 C15 107.30(18) . . ?
C1 P1 C21 109.67(19) . . ?
C14 P1 C1 112.92(19) . . ?
C14 P1 C15 106.60(19) . . ?
C14 P1 C21 109.98(19) . . ?
C21 P1 C15 110.29(19) . . ?
C27 P2 Re1 116.79(14) . . ?
C33 P2 Re1 114.51(14) . . ?
C33 P2 C27 100.7(2) . . ?
C34 P2 Re1 117.10(13) . . ?
C34 P2 C27 103.03(19) . . ?
C34 P2 C33 102.32(19) . . ?
C6 O1 Re1 76.6(2) . . ?
P1 C1 Re1 124.6(2) . . ?
C2 C1 Re1 59.3(2) . . ?
C2 C1 P1 119.1(3) . . ?
C1 C2 Re1 80.9(2) . . ?
C1 C2 C3 134.1(4) . . ?
C3 C2 Re1 142.9(3) . . ?
C4 C3 C2 119.1(4) . . ?
C13 C3 C2 120.9(4) . . ?
C13 C3 C4 119.9(4) . . ?
C3 C4 C5 122.5(4) . . ?
C3 C4 C10 119.5(4) . . ?
C10 C4 C5 118.0(4) . . ?
C4 C5 C6 124.6(4) . . ?
C7 C5 C4 119.8(4) . . ?
C7 C5 C6 115.6(4) . . ?
O1 C6 Re1 66.7(2) . . ?
O1 C6 C5 119.3(3) . . ?
C5 C6 Re1 127.4(3) . . ?
C5 C7 C8 121.4(4) . . ?
C9 C8 C7 119.7(4) . . ?
C8 C9 C10 120.9(4) . . ?
C9 C10 C4 120.1(4) . . ?
C9 C10 C11 121.5(4) . . ?
C11 C10 C4 118.4(4) . . ?
C12 C11 C10 121.2(4) . . ?
C11 C12 C13 120.5(4) . . ?
C3 C13 C12 120.5(4) . . ?
C16 C15 P1 119.7(3) . . ?
C20 C15 P1 120.0(3) . . ?
C20 C15 C16 119.6(4) . . ?
C15 C16 C17 119.8(4) . . ?
C18 C17 C16 119.9(4) . . ?
C17 C18 C19 120.9(4) . . ?
C18 C19 C20 120.4(5) . . ?
C19 C20 C15 119.4(4) . . ?
C22 C21 P1 118.9(3) . . ?
C22 C21 C26 119.4(4) . . ?
C26 C21 P1 121.4(3) . . ?
C23 C22 C21 120.6(4) . . ?
C22 C23 C24 119.9(4) . . ?
C23 C24 C25 120.4(4) . . ?
C24 C25 C26 120.4(4) . . ?
C25 C26 C21 119.4(4) . . ?
C28 C27 P2 122.4(3) . . ?
C28 C27 C32 118.9(4) . . ?
C32 C27 P2 118.7(3) . . ?
C27 C28 C29 120.4(4) . . ?
C28 C29 C30 120.0(5) . . ?
C31 C30 C29 119.9(5) . . ?
C32 C31 C30 119.9(5) . . ?
C31 C32 C27 120.9(4) . . ?
C35 C34 P2 123.0(3) . . ?
C35 C34 C39 117.8(4) . . ?
C39 C34 P2 119.2(3) . . ?
C36 C35 C34 120.9(5) . . ?
C37 C36 C35 120.8(5) . . ?
C36 C37 C38 119.8(5) . . ?
C37 C38 C39 120.1(5) . . ?
C38 C39 C34 120.6(4) . . ?
Cl1S C1S Cl2S 112.1(3) . . ?
Cl4S C2S Cl3S 112.0(3) . . ?

loop_
_geom_bond_atom_site_label_1
_geom_bond_atom_site_label_2
_geom_bond_distance
_geom_bond_site_symmetry_2
_geom_bond_publ_flag
Re1 Cl1 2.4329(10) . ?
Re1 Cl2 2.4164(11) . ?
Re1 Cl3 2.4704(11) . ?
Re1 P2 2.4789(11) . ?
Re1 O1 2.051(3) . ?
Re1 C1 2.196(4) . ?
Re1 C2 1.912(4) . ?
Re1 C6 2.173(4) . ?
P1 C1 1.788(4) . ?
P1 C14 1.783(4) . ?
P1 C15 1.807(4) . ?
P1 C21 1.797(4) . ?
P2 C27 1.846(4) . ?
P2 C33 1.819(4) . ?
P2 C34 1.809(4) . ?
O1 C6 1.335(4) . ?
C1 C2 1.425(5) . ?
C2 C3 1.439(5) . ?
C3 C4 1.418(6) . ?
C3 C13 1.389(6) . ?
C4 C5 1.427(5) . ?
C4 C10 1.422(5) . ?
C5 C6 1.506(5) . ?
C5 C7 1.360(6) . ?
C7 C8 1.417(6) . ?
C8 C9 1.351(6) . ?
C9 C10 1.401(6) . ?
C10 C11 1.421(6) . ?
C11 C12 1.366(7) . ?
C12 C13 1.397(6) . ?
C15 C16 1.394(5) . ?
C15 C20 1.391(6) . ?
C16 C17 1.397(6) . ?
C17 C18 1.361(6) . ?
C18 C19 1.374(6) . ?
C19 C20 1.389(6) . ?
C21 C22 1.393(6) . ?
C21 C26 1.402(5) . ?
C22 C23 1.378(6) . ?
C23 C24 1.379(6) . ?
C24 C25 1.385(6) . ?
C25 C26 1.385(6) . ?
C27 C28 1.374(6) . ?
C27 C32 1.398(6) . ?
C28 C29 1.384(6) . ?
C29 C30 1.389(7) . ?
C30 C31 1.373(7) . ?
C31 C32 1.371(6) . ?
C34 C35 1.400(5) . ?
C34 C39 1.404(6) . ?
C35 C36 1.381(6) . ?
C36 C37 1.369(7) . ?
C37 C38 1.383(7) . ?
C38 C39 1.392(6) . ?
Cl1S C1S 1.738(6) . ?
Cl2S C1S 1.747(6) . ?
Cl3S C2S 1.761(5) . ?
Cl4S C2S 1.749(5) . ?
